data_7213838
loop_
_publ_author_name
'Yang, Yan'
'Yang, Jin'
'Du, Peng'
'Liu, Ying-Ying'
'Ma, Jian-Fang'

_publ_section_title
;
 A series of coordination polymers constructed by the semi-rigid
 bifunctional ligand 5-((1H-1,2,4-triazol-1-yl)methoxy) isophthalic acid:
 syntheses, structures and the role of solvents
;
_journal_issue 6
_journal_name_full CrystEngComm
_journal_page_first 1136
_journal_paper_doi 10.1039/c3ce42048e
_journal_volume 16
_journal_year 2014
_chemical_formula_moiety 'C22 H16 Cu N6 O10'
_chemical_formula_sum 'C22 H16 Cu N6 O10'
_chemical_formula_weight 587.95
_chemical_name_systematic
;
 ?
;
_space_group_IT_number 14
_symmetry_cell_setting monoclinic
_symmetry_space_group_name_Hall '-P 2ybc'
_symmetry_space_group_name_H-M 'P 1 21/c 1'
_atom_sites_solution_hydrogens geom
_atom_sites_solution_primary direct
_atom_sites_solution_secondary difmap
_audit_creation_method SHELXL-97
_cell_angle_alpha 90
_cell_angle_beta 93.120(5)
_cell_angle_gamma 90
_cell_formula_units_Z 2
_cell_length_a 8.8851(4)
_cell_length_b 14.3096(4)
_cell_length_c 8.3842(4)
_cell_measurement_reflns_used 1596
_cell_measurement_temperature 293(2)
_cell_measurement_theta_max 29.1478
_cell_measurement_theta_min 3.4288
_cell_volume 1064.41(8)
_computing_cell_refinement 'CrysAlisPro(1.171.35.21) (Agilent Tech., 2012)'
_computing_data_collection 'CrysAlisPro(1.171.35.21) (Agilent Tech., 2012)'
_computing_data_reduction 'CrysAlisPro(1.171.35.21) (Agilent Tech., 2012)'
_computing_structure_refinement 'SHELXL-97 (Sheldrick, 2008)'
_computing_structure_solution 'SHELXS-97 (Sheldrick, 2008)'
_diffrn_ambient_temperature 293(2)
_diffrn_measured_fraction_theta_full 0.997
_diffrn_measured_fraction_theta_max 0.997
_diffrn_measurement_device_type 'Oxford Diffraction Gemini R Ultra'
_diffrn_measurement_method '\w scan'
_diffrn_radiation_monochromator graphite
_diffrn_radiation_source 'fine-focus sealed tube'
_diffrn_radiation_type MoK\a
_diffrn_radiation_wavelength 0.71073
_diffrn_reflns_av_R_equivalents 0.0307
_diffrn_reflns_av_sigmaI/netI 0.0508
_diffrn_reflns_limit_h_max 10
_diffrn_reflns_limit_h_min -9
_diffrn_reflns_limit_k_max 14
_diffrn_reflns_limit_k_min -17
_diffrn_reflns_limit_l_max 9
_diffrn_reflns_limit_l_min -10
_diffrn_reflns_number 3877
_diffrn_reflns_theta_full 25.00
_diffrn_reflns_theta_max 25.35
_diffrn_reflns_theta_min 3.55
_exptl_absorpt_coefficient_mu 1.106
_exptl_absorpt_correction_T_max 0.8258
_exptl_absorpt_correction_T_min 0.7695
_exptl_absorpt_correction_type multi-scan
_exptl_absorpt_process_details
;
CrysAlis (Oxford Diffraction, 2006)
;
_exptl_crystal_colour blue
_exptl_crystal_density_diffrn 1.834
_exptl_crystal_density_method 'not measured'
_exptl_crystal_description block
_exptl_crystal_F_000 598
_exptl_crystal_size_max 0.25
_exptl_crystal_size_mid 0.20
_exptl_crystal_size_min 0.18
_refine_diff_density_max 0.402
_refine_diff_density_min -0.323
_refine_diff_density_rms 0.065
_refine_ls_extinction_method none
_refine_ls_goodness_of_fit_ref 1.006
_refine_ls_hydrogen_treatment constr
_refine_ls_matrix_type full
_refine_ls_number_parameters 178
_refine_ls_number_reflns 1936
_refine_ls_number_restraints 0
_refine_ls_restrained_S_all 1.006
_refine_ls_R_factor_all 0.0545
_refine_ls_R_factor_gt 0.0355
_refine_ls_shift/su_max 0.000
_refine_ls_shift/su_mean 0.000
_refine_ls_structure_factor_coef Fsqd
_refine_ls_weighting_details 'calc w=1/[\s^2^(Fo^2^)+(0.0291P)^2^+0.3522P] where P=(Fo^2^+2Fc^2^)/3'
_refine_ls_weighting_scheme calc
_refine_ls_wR_factor_gt 0.0689
_refine_ls_wR_factor_ref 0.0752
_reflns_number_gt 1510
_reflns_number_total 1936
_reflns_threshold_expression >2\s(I)
_cod_data_source_file c3ce42048e.txt
_cod_data_source_block Compound-1
_cod_original_sg_symbol_H-M 'P 21/c '
_cod_database_code 7213838

loop_
_symmetry_equiv_pos_as_xyz
'x, y, z'
'-x, y+1/2, -z+1/2'
'-x, -y, -z'
'x, -y-1/2, z-1/2'

loop_
_atom_site_label
_atom_site_type_symbol
_atom_site_fract_x
_atom_site_fract_y
_atom_site_fract_z
_atom_site_U_iso_or_equiv
_atom_site_adp_type
_atom_site_occupancy
_atom_site_symmetry_multiplicity
_atom_site_calc_flag
_atom_site_refinement_flags
Cu1 Cu 0.0000 0.5000 0.5000 0.02203(15) Uani 1 2 d S
C1 C 0.1946(3) 0.76643(17) 0.4743(3) 0.0218(6) Uani 1 1 d .
C2 C 0.1548(3) 0.85610(17) 0.4243(3) 0.0246(6) Uani 1 1 d .
H2 H 0.0714 0.8652 0.3541 0.029 Uiso 1 1 calc R
C3 C 0.2396(3) 0.93166(17) 0.4789(3) 0.0244(6) Uani 1 1 d .
C4 C 0.3688(3) 0.91791(18) 0.5777(3) 0.0260(7) Uani 1 1 d .
H4 H 0.4255 0.9688 0.6151 0.031 Uiso 1 1 calc R
C5 C 0.4125(3) 0.82755(18) 0.6202(3) 0.0238(6) Uani 1 1 d .
C6 C 0.3238(3) 0.75241(18) 0.5732(3) 0.0247(6) Uani 1 1 d .
H6 H 0.3501 0.6925 0.6073 0.030 Uiso 1 1 calc R
C7 C 0.0982(3) 0.68482(17) 0.4233(3) 0.0222(6) Uani 1 1 d .
C8 C 0.1920(3) 1.02977(19) 0.4369(3) 0.0267(7) Uani 1 1 d .
C9 C 0.5963(3) 0.73604(19) 0.7763(4) 0.0318(7) Uani 1 1 d .
H9A H 0.5102 0.7076 0.8236 0.038 Uiso 1 1 calc R
H9B H 0.6707 0.7494 0.8623 0.038 Uiso 1 1 calc R
C10 C 0.6753(3) 0.5422(2) 0.5456(4) 0.0391(8) Uani 1 1 d .
H10 H 0.6498 0.4867 0.4931 0.047 Uiso 1 1 calc R
C11 C 0.8039(3) 0.65305(18) 0.6415(3) 0.0257(7) Uani 1 1 d .
H11 H 0.8830 0.6927 0.6729 0.031 Uiso 1 1 calc R
N1 N 0.6606(2) 0.66816(15) 0.6686(3) 0.0239(5) Uani 1 1 d .
N2 N 0.5744(3) 0.59603(17) 0.6076(3) 0.0379(7) Uani 1 1 d .
N3 N 0.8186(2) 0.57307(14) 0.5631(3) 0.0241(5) Uani 1 1 d .
O1 O 0.12190(19) 0.61102(12) 0.5051(2) 0.0270(5) Uani 1 1 d .
O2 O 0.0032(2) 0.69277(12) 0.3093(2) 0.0331(5) Uani 1 1 d .
O3 O 0.0947(2) 1.03304(13) 0.3102(2) 0.0395(6) Uani 1 1 d .
H3 H 0.0714 1.0875 0.2913 0.059 Uiso 1 1 calc R
O4 O 0.2330(2) 1.09763(13) 0.5113(3) 0.0410(6) Uani 1 1 d .
O5 O 0.5498(2) 0.82094(13) 0.7056(2) 0.0327(5) Uani 1 1 d .

loop_
_atom_site_aniso_label
_atom_site_aniso_U_11
_atom_site_aniso_U_22
_atom_site_aniso_U_33
_atom_site_aniso_U_23
_atom_site_aniso_U_13
_atom_site_aniso_U_12
Cu1 0.0187(2) 0.0121(2) 0.0352(3) 0.0016(2) 0.0009(2) -0.0002(2)
C1 0.0232(14) 0.0174(14) 0.0248(15) -0.0002(12) 0.0022(12) -0.0013(11)
C2 0.0259(15) 0.0199(14) 0.0273(15) 0.0007(13) -0.0042(13) -0.0011(12)
C3 0.0276(14) 0.0167(13) 0.0287(16) -0.0011(13) 0.0000(13) -0.0018(12)
C4 0.0295(15) 0.0192(14) 0.0292(16) -0.0038(13) 0.0007(13) -0.0053(12)
C5 0.0245(14) 0.0228(14) 0.0239(15) -0.0016(13) -0.0006(12) -0.0004(13)
C6 0.0277(15) 0.0170(13) 0.0298(16) 0.0035(13) 0.0053(13) 0.0017(12)
C7 0.0206(14) 0.0161(14) 0.0303(16) 0.0011(13) 0.0054(13) 0.0017(12)
C8 0.0301(15) 0.0188(14) 0.0311(16) -0.0001(13) 0.0005(13) -0.0036(12)
C9 0.0349(16) 0.0307(16) 0.0289(16) -0.0038(14) -0.0056(14) 0.0121(14)
C10 0.0295(16) 0.0272(16) 0.060(2) -0.0152(17) -0.0022(16) -0.0009(15)
C11 0.0227(15) 0.0215(14) 0.0321(17) -0.0003(13) -0.0039(13) -0.0015(12)
N1 0.0247(12) 0.0215(12) 0.0250(13) -0.0002(10) -0.0031(10) 0.0040(10)
N2 0.0268(13) 0.0266(13) 0.0600(18) -0.0131(14) -0.0002(13) -0.0004(11)
N3 0.0178(11) 0.0194(11) 0.0346(14) -0.0014(11) -0.0019(11) 0.0006(10)
O1 0.0211(9) 0.0136(9) 0.0460(13) 0.0047(9) -0.0017(9) -0.0022(8)
O2 0.0381(11) 0.0166(10) 0.0429(12) 0.0011(9) -0.0150(11) -0.0056(9)
O3 0.0559(14) 0.0156(9) 0.0444(13) 0.0006(9) -0.0213(11) 0.0057(10)
O4 0.0559(14) 0.0172(10) 0.0480(14) -0.0039(10) -0.0135(12) -0.0032(10)
O5 0.0293(11) 0.0222(10) 0.0452(12) -0.0023(10) -0.0112(10) 0.0029(9)

loop_
_atom_type_symbol
_atom_type_description
_atom_type_scat_dispersion_real
_atom_type_scat_dispersion_imag
_atom_type_scat_source
C C 0.0033 0.0016 'International Tables Vol C Tables 4.2.6.8 and 6.1.1.4'
H H 0.0000 0.0000 'International Tables Vol C Tables 4.2.6.8 and 6.1.1.4'
N N 0.0061 0.0033 'International Tables Vol C Tables 4.2.6.8 and 6.1.1.4'
O O 0.0106 0.0060 'International Tables Vol C Tables 4.2.6.8 and 6.1.1.4'
Cu Cu 0.3201 1.2651 'International Tables Vol C Tables 4.2.6.8 and 6.1.1.4'

loop_
_geom_angle_atom_site_label_1
_geom_angle_atom_site_label_2
_geom_angle_atom_site_label_3
_geom_angle
_geom_angle_site_symmetry_1
_geom_angle_site_symmetry_3
O1 Cu1 O1 180.00(12) 3_566 .
O1 Cu1 N3 91.33(8) 3_566 3_666
O1 Cu1 N3 88.67(8) . 3_666
O1 Cu1 N3 88.67(8) 3_566 1_455
O1 Cu1 N3 91.33(8) . 1_455
N3 Cu1 N3 180.0 3_666 1_455
C2 C1 C6 120.0(2) . .
C2 C1 C7 120.1(2) . .
C6 C1 C7 119.8(2) . .
C3 C2 C1 119.8(2) . .
C3 C2 H2 120.1 . .
C1 C2 H2 120.1 . .
C2 C3 C4 120.2(2) . .
C2 C3 C8 120.8(2) . .
C4 C3 C8 118.9(2) . .
C5 C4 C3 119.5(2) . .
C5 C4 H4 120.2 . .
C3 C4 H4 120.2 . .
C6 C5 O5 124.7(2) . .
C6 C5 C4 120.3(2) . .
O5 C5 C4 115.0(2) . .
C5 C6 C1 119.8(2) . .
C5 C6 H6 120.1 . .
C1 C6 H6 120.1 . .
O2 C7 O1 125.1(2) . .
O2 C7 C1 120.1(2) . .
O1 C7 C1 114.8(2) . .
O4 C8 O3 123.4(2) . .
O4 C8 C3 124.1(2) . .
O3 C8 C3 112.4(2) . .
O5 C9 N1 115.4(2) . .
O5 C9 H9A 108.4 . .
N1 C9 H9A 108.4 . .
O5 C9 H9B 108.4 . .
N1 C9 H9B 108.4 . .
H9A C9 H9B 107.5 . .
N2 C10 N3 115.2(3) . .
N2 C10 H10 122.4 . .
N3 C10 H10 122.4 . .
N1 C11 N3 110.3(2) . .
N1 C11 H11 124.9 . .
N3 C11 H11 124.9 . .
C11 N1 N2 109.7(2) . .
C11 N1 C9 128.7(2) . .
N2 N1 C9 120.1(2) . .
C10 N2 N1 102.2(2) . .
C11 N3 C10 102.6(2) . .
C11 N3 Cu1 132.64(18) . 1_655
C10 N3 Cu1 124.43(19) . 1_655
C7 O1 Cu1 126.77(16) . .
C8 O3 H3 109.5 . .
C5 O5 C9 120.6(2) . .

loop_
_geom_bond_atom_site_label_1
_geom_bond_atom_site_label_2
_geom_bond_distance
_geom_bond_site_symmetry_2
Cu1 O1 1.9219(16) 3_566
Cu1 O1 1.9219(16) .
Cu1 N3 2.016(2) 3_666
Cu1 N3 2.016(2) 1_455
C1 C2 1.390(3) .
C1 C6 1.394(4) .
C1 C7 1.497(4) .
C2 C3 1.382(4) .
C2 H2 0.9300 .
C3 C4 1.393(4) .
C3 C8 1.503(4) .
C4 C5 1.391(4) .
C4 H4 0.9300 .
C5 C6 1.378(4) .
C5 O5 1.384(3) .
C6 H6 0.9300 .
C7 O2 1.246(3) .
C7 O1 1.270(3) .
C8 O4 1.200(3) .
C8 O3 1.334(3) .
C9 O5 1.404(3) .
C9 N1 1.464(3) .
C9 H9A 0.9700 .
C9 H9B 0.9700 .
C10 N2 1.311(4) .
C10 N3 1.348(3) .
C10 H10 0.9300 .
C11 N1 1.323(3) .
C11 N3 1.330(3) .
C11 H11 0.9300 .
N1 N2 1.367(3) .
N3 Cu1 2.016(2) 1_655
O3 H3 0.8200 .

loop_
_geom_hbond_atom_site_label_D
_geom_hbond_atom_site_label_H
_geom_hbond_atom_site_label_A
_geom_hbond_distance_DH
_geom_hbond_distance_HA
_geom_hbond_distance_DA
_geom_hbond_angle_DHA
_geom_hbond_site_symmetry_A
O3 H3 O2 0.82 1.83 2.625(2) 162.1 2

loop_
_geom_torsion_atom_site_label_1
_geom_torsion_atom_site_label_2
_geom_torsion_atom_site_label_3
_geom_torsion_atom_site_label_4
_geom_torsion
_geom_torsion_site_symmetry_1
_geom_torsion_site_symmetry_4
C6 C1 C2 C3 -3.1(4) . .
C7 C1 C2 C3 176.4(3) . .
C1 C2 C3 C4 3.1(4) . .
C1 C2 C3 C8 -175.1(3) . .
C2 C3 C4 C5 0.4(4) . .
C8 C3 C4 C5 178.7(3) . .
C3 C4 C5 C6 -4.0(4) . .
C3 C4 C5 O5 174.0(2) . .
O5 C5 C6 C1 -173.8(3) . .
C4 C5 C6 C1 4.0(4) . .
C2 C1 C6 C5 -0.4(4) . .
C7 C1 C6 C5 180.0(3) . .
C2 C1 C7 O2 16.3(4) . .
C6 C1 C7 O2 -164.2(3) . .
C2 C1 C7 O1 -163.3(3) . .
C6 C1 C7 O1 16.2(4) . .
C2 C3 C8 O4 158.8(3) . .
C4 C3 C8 O4 -19.5(5) . .
C2 C3 C8 O3 -19.1(4) . .
C4 C3 C8 O3 162.6(3) . .
N3 C11 N1 N2 0.4(3) . .
N3 C11 N1 C9 166.5(2) . .
O5 C9 N1 C11 95.2(3) . .
O5 C9 N1 N2 -99.9(3) . .
N3 C10 N2 N1 0.7(4) . .
C11 N1 N2 C10 -0.7(3) . .
C9 N1 N2 C10 -168.2(3) . .
N1 C11 N3 C10 0.1(3) . .
N1 C11 N3 Cu1 -173.51(18) . 1_655
N2 C10 N3 C11 -0.5(4) . .
N2 C10 N3 Cu1 173.7(2) . 1_655
O2 C7 O1 Cu1 -10.8(4) . .
C1 C7 O1 Cu1 168.77(17) . .
O1 Cu1 O1 C7 135.6(4) 3_566 .
N3 Cu1 O1 C7 121.2(2) 3_666 .
N3 Cu1 O1 C7 -58.8(2) 1_455 .
C6 C5 O5 C9 -11.8(4) . .
C4 C5 O5 C9 170.3(3) . .
N1 C9 O5 C5 80.4(3) . .
